data_7718164
loop_
_publ_author_name
'Beitlberger, Jan'
'Martin, Mario'
'Scheele, Marcus'
'Schmidt, Patrick'
'Str&#xf6;bele, Markus'
'Meyer, H-J&#xfc;rgen'

_publ_section_title
;
 The family of tetranuclear Nb<sub>4</sub>OI<sub>12-<i>x</i></sub>
 clusters (<i>x</i> = 0, 1, 2): from the molecular
 Nb<sub>4</sub>OI<sub>12</sub> cluster to extended chains and layers.
;
_journal_issue 13
_journal_name_full 'Dalton transactions (Cambridge, England : 2003)'
_journal_page_first 5486
_journal_page_last 5493
_journal_paper_doi 10.1039/d5dt00174a
_journal_volume 54
_journal_year 2025
_chemical_formula_moiety 'I11 Nb4 O'
_chemical_formula_sum 'I11 Nb4 O'
_chemical_formula_weight 1783.54
_space_group_crystal_system monoclinic
_space_group_IT_number 12
_space_group_name_Hall '-C 2y'
_space_group_name_H-M_alt 'C 1 2/m 1'
_atom_sites_solution_primary dual
_audit_creation_date 2024-10-15
_audit_creation_method
;
Olex2 1.5
(compiled 2024.02.16 svn.r378c4104 for OlexSys, GUI svn.r6928)
;
_audit_update_record
;
2024-10-15 deposited with the CCDC.	2025-02-26 downloaded from the CCDC.
;
_cell_angle_alpha 90
_cell_angle_beta 105.698(2)
_cell_angle_gamma 90
_cell_formula_units_Z 4
_cell_length_a 15.4442(3)
_cell_length_b 13.0449(2)
_cell_length_c 11.9078(2)
_cell_measurement_reflns_used 18269
_cell_measurement_temperature 220.0(9)
_cell_measurement_theta_max 45.2750
_cell_measurement_theta_min 2.0500
_cell_volume 2309.56(7)
_computing_cell_refinement 'CrysAlisPro 1.171.43.121a (Rigaku OD, 2024)'
_computing_data_collection 'CrysAlisPro system (CCD 43.121a 64-bit (release 24-04-2024))'
_computing_data_reduction 'CrysAlisPro 1.171.43.121a (Rigaku OD, 2024)'
_computing_molecular_graphics 'Olex2 1.5 (Dolomanov et al., 2009)'
_computing_publication_material 'Olex2 1.5 (Dolomanov et al., 2009)'
_computing_structure_refinement 'SHELXL 2019/3 (Sheldrick, 2015)'
_computing_structure_solution 'SHELXT 2018/2 (Sheldrick, 2018)'
_diffrn_ambient_environment N~2~
_diffrn_ambient_temperature 220.0(9)
_diffrn_detector 'Hybrid Pixel Array Detector'
_diffrn_detector_area_resol_mean 10.0000
_diffrn_detector_type HyPix
_diffrn_measured_fraction_theta_full 1.000
_diffrn_measured_fraction_theta_max 1.000
_diffrn_measurement_details
;
List of Runs (angles in degrees, time in seconds):

  # Type    Start    End  Width  t~exp~   \w     \q     \k     \f   Frames
#--------------------------------------------------------------------------
  1  \w    -61.00 -27.00   0.50   65.00    --  -39.27 107.00 -57.00   68
  2  \w      4.00  35.00   0.50   65.00    --   40.83-107.00-155.00   62
  3  \w   -110.00 -34.00   0.50   65.00    --  -39.27 -37.00   0.00  152
  4  \w   -109.00 -77.00   0.50   65.00    --  -39.27 178.00 120.00   64
  5  \w   -107.00 -27.00   0.50   65.00    --  -39.27 -77.00-150.00  160
  6  \w    -88.00 -33.00   0.50   65.00    --  -39.27   0.00-150.00  110
  7  \w   -110.00 -84.00   0.50   65.00    --  -39.27 -57.00-120.00   52
  8  \w    -44.00  18.00   0.50   65.00    --  -39.27  19.00-150.00  124
  9  \w    -61.00 -29.00   0.50   65.00    --  -39.27 -57.00-120.00   64
 10  \w    -13.00  27.00   0.50   65.00    --  -39.27  57.00  30.00   80
 11  \w    -43.00   0.00   0.50   65.00    --  -39.27  57.00 -90.00   86
 12  \w   -110.00 -66.00   0.50   65.00    --  -39.27 178.00-150.00   88
 13  \w   -110.00 -22.00   0.50   65.00    --  -39.27 -77.00 120.00  176
 14  \w    -96.00 -20.00   0.50   65.00    --  -39.27 -77.00-120.00  152
 15  \w    -24.00   2.00   0.50   65.00    --   40.83 -19.00   0.00   52
 16  \w     43.00  69.00   0.50   65.00    --   40.83 -99.00 -60.00   52
 17  \w    -22.00  20.00   0.50   65.00    --   40.83 -99.00 -60.00   84
 18  \w     87.00 112.00   0.50   65.00    --   40.83-178.00 -60.00   50
 19  \w     46.00  71.00   0.50   65.00    --   40.83-178.00 -60.00   50
 20  \w    -26.00   4.00   0.50   65.00    --   40.83 -19.00 -30.00   60
 21  \w      4.00  30.00   0.50   65.00    --   40.83   0.00-120.00   52
 22  \w    -64.00 -21.00   0.50   65.00    --  -39.27 -74.00   0.70   86
 23  \w     -4.00  32.00   0.50   65.00    --  -39.27  37.00-150.00   72
 24  \w   -110.00 -29.00   0.50   65.00    --  -39.27 -52.00 140.34  162
 25  \w   -111.00 -66.00   0.50   65.00    --  -39.27 -25.00-167.43   90
 26  \w    -89.00 -40.00   0.50   65.00    --  -39.27 135.00  26.80   98
 27  \w    -91.00 -49.00   0.50   65.00    --  -39.27 139.00 -16.89   84
 28  \w    -38.00 -13.00   0.50   65.00    --  -39.27 -92.00  55.39   50
 29  \w    -98.00 -34.00   0.50   65.00    --  -39.27 -37.00 -90.00  128
 30  \w   -108.00 -81.00   0.50   65.00    --  -39.27 -74.00   0.70   54
 31  \w    -89.00 -46.00   0.50   65.00    --  -39.27 135.00  98.04   86
 32  \w    -89.00 -63.00   0.50   65.00    --  -39.27 -77.00 -60.00   52
 33  \w    -50.00 -20.00   0.50   65.00    --  -39.27 -77.00 -60.00   60
 34  \w    -90.00 -41.00   0.50   65.00    --  -39.27 137.00 143.68   98
 35  \w    -87.00 -34.00   0.50   65.00    --  -39.27   0.00  90.00  106
 36  \w   -107.00 -74.00   0.50   65.00    --  -39.27 -57.00  60.00   66
 37  \w    -70.00 -28.00   0.50   65.00    --  -39.27 -57.00  60.00   84
 38  \w   -103.00 -70.00   0.50   65.00    --  -39.27 -77.00-180.00   66
 39  \w    -47.00 -20.00   0.50   65.00    --  -39.27 -77.00-180.00   54
 40  \w    -41.00 -14.00   0.50   65.00    --  -39.27  37.00-150.00   54
 41  \w     27.00  59.00   0.50   65.00    --   40.83-153.00   4.37   64
 42  \w    -27.00   5.00   0.50   65.00    --   40.83 -19.00  60.00   64
 43  \w     78.00 103.00   0.50   65.00    --   40.83-153.00   4.37   50
;
_diffrn_measurement_device 'four-circle diffractometer'
_diffrn_measurement_device_type 'XtaLAB Synergy, Dualflex, HyPix'
_diffrn_measurement_method '\w scans'
_diffrn_orient_matrix_type 'CrysAlisPro convention (1999,Acta A55,543-557)'
_diffrn_orient_matrix_UB_11 0.0079757000
_diffrn_orient_matrix_UB_12 -0.0155283000
_diffrn_orient_matrix_UB_13 0.0589941000
_diffrn_orient_matrix_UB_21 -0.0136768000
_diffrn_orient_matrix_UB_22 -0.0505658000
_diffrn_orient_matrix_UB_23 -0.0185354000
_diffrn_orient_matrix_UB_31 0.0450105000
_diffrn_orient_matrix_UB_32 -0.0126087000
_diffrn_orient_matrix_UB_33 0.0016586000
_diffrn_radiation_monochromator mirror
_diffrn_radiation_probe x-ray
_diffrn_radiation_type 'Mo K\a'
_diffrn_radiation_wavelength 0.71073
_diffrn_reflns_av_R_equivalents 0.0189
_diffrn_reflns_av_unetI/netI 0.0067
_diffrn_reflns_Laue_measured_fraction_full 1.000
_diffrn_reflns_Laue_measured_fraction_max 1.000
_diffrn_reflns_limit_h_max 20
_diffrn_reflns_limit_h_min -20
_diffrn_reflns_limit_k_max 17
_diffrn_reflns_limit_k_min -17
_diffrn_reflns_limit_l_max 16
_diffrn_reflns_limit_l_min -16
_diffrn_reflns_number 44103
_diffrn_reflns_point_group_measured_fraction_full 1.000
_diffrn_reflns_point_group_measured_fraction_max 1.000
_diffrn_reflns_theta_full 25.242
_diffrn_reflns_theta_max 28.698
_diffrn_reflns_theta_min 2.077
_diffrn_source 'micro-focus sealed X-ray tube'
_diffrn_source_type 'PhotonJet (Mo) X-ray Source'
_exptl_absorpt_coefficient_mu 16.624
_exptl_absorpt_correction_T_max 0.731
_exptl_absorpt_correction_T_min 0.566
_exptl_absorpt_correction_type gaussian
_exptl_absorpt_process_details
;
CrysAlisPro 1.171.43.121a (Rigaku Oxford Diffraction, 2024)
Numerical absorption correction based on gaussian integration over
a multifaceted crystal model
Empirical absorption correction using spherical harmonics,
implemented in SCALE3 ABSPACK scaling algorithm.
;
_exptl_crystal_colour 'clear black'
_exptl_crystal_colour_lustre clear
_exptl_crystal_colour_primary black
_exptl_crystal_density_diffrn 5.129
_exptl_crystal_description block
_exptl_crystal_F_000 3020
_exptl_crystal_size_max 0.055
_exptl_crystal_size_mid 0.049
_exptl_crystal_size_min 0.034
_refine_diff_density_max 0.893
_refine_diff_density_min -0.936
_refine_diff_density_rms 0.122
_refine_ls_extinction_coef 0.000165(5)
_refine_ls_extinction_expression Fc^*^=kFc[1+0.001xFc^2^\l^3^/sin(2\q)]^-1/4^
_refine_ls_extinction_method 'SHELXL-2019/2 (Sheldrick 2019)'
_refine_ls_goodness_of_fit_ref 1.430
_refine_ls_hydrogen_treatment undef
_refine_ls_matrix_type full
_refine_ls_number_parameters 91
_refine_ls_number_reflns 3115
_refine_ls_number_restraints 0
_refine_ls_restrained_S_all 1.430
_refine_ls_R_factor_all 0.0151
_refine_ls_R_factor_gt 0.0150
_refine_ls_shift/su_max 0.002
_refine_ls_shift/su_mean 0.000
_refine_ls_structure_factor_coef Fsqd
_refine_ls_weighting_details 'w=1/[\s^2^(Fo^2^)+15.3976P] where P=(Fo^2^+2Fc^2^)/3'
_refine_ls_weighting_scheme calc
_refine_ls_wR_factor_gt 0.0314
_refine_ls_wR_factor_ref 0.0315
_reflns_Friedel_coverage 0.000
_reflns_number_gt 3104
_reflns_number_total 3115
_reflns_threshold_expression 'I > 2\s(I)'
_cod_data_source_file d5dt00174a1.cif
_cod_data_source_block jb189(6)v3
_cod_depositor_comments 'Adding full bibliography for 7718162--7718164.cif.'
_cod_database_code 7718164
_shelx_shelxl_version_number 2019/3
_chemical_oxdiff_formula 'Nb4 O I11'
_shelx_space_group_comment
;
The symmetry employed for this shelxl refinement is uniquely defined
by the following loop, which should always be used as a source of
symmetry information in preference to the above space-group names.
They are only intended as comments.
;
_shelx_estimated_absorpt_t_max 0.602
_shelx_estimated_absorpt_t_min 0.462
_olex2_refinement_description
;
1. Others
 Fixed Sof: Nb2(0.5)
;
_olex2_submission_special_instructions 'No special instructions were received'
_oxdiff_exptl_absorpt_empirical_details
;
Empirical correction (ABSPACK) includes:
- Absorption correction using spherical harmonics
- Frame scaling
- Detector area scaling
- B-factor correction
;
_oxdiff_exptl_absorpt_empirical_full_max 1.129
_oxdiff_exptl_absorpt_empirical_full_min 0.850

loop_
_space_group_symop_operation_xyz
'x, y, z'
'-x, y, -z'
'x+1/2, y+1/2, z'
'-x+1/2, y+1/2, -z'
'-x, -y, -z'
'x, -y, z'
'-x+1/2, -y+1/2, -z'
'x+1/2, -y+1/2, z'

loop_
_atom_site_label
_atom_site_type_symbol
_atom_site_fract_x
_atom_site_fract_y
_atom_site_fract_z
_atom_site_U_iso_or_equiv
_atom_site_adp_type
_atom_site_occupancy
_atom_site_site_symmetry_order
_atom_site_calc_flag
_atom_site_refinement_flags_posn
_atom_site_refinement_flags_adp
_atom_site_refinement_flags_occupancy
_atom_site_disorder_assembly
_atom_site_disorder_group
I1 I 0.60649(2) 0.71807(2) 0.12624(2) 0.02241(5) Uani 1 1 d . . . . .
I2 I 0.51871(2) 0.500000 0.29781(3) 0.02205(7) Uani 1 2 d S T P . .
I3 I 0.27706(2) 0.500000 0.01732(3) 0.02030(7) Uani 1 2 d S T P . .
I4 I 0.36213(2) 0.74644(2) 0.20202(2) 0.02622(6) Uani 1 1 d . . . . .
I5 I 0.50822(2) 1.000000 0.20286(3) 0.02314(7) Uani 1 2 d S T P . .
I6 I 0.61198(2) 0.78171(2) 0.45196(2) 0.02274(5) Uani 1 1 d . . . . .
I7 I 0.77129(2) 1.000000 0.37317(4) 0.03423(9) Uani 1 2 d S T P . .
I8 I 0.71191(2) 1.000000 0.67664(3) 0.01837(6) Uani 1 2 d S T P . .
Nb1 Nb 0.44318(2) 0.60490(2) 0.08630(3) 0.01717(6) Uani 1 1 d . . . . .
Nb2 Nb 0.45479(4) 0.89265(4) 0.37754(5) 0.01424(10) Uani 0.5 1 d . . P . .
Nb3 Nb 0.61459(3) 1.000000 0.43768(4) 0.01691(8) Uani 1 2 d S T P . .
O1 O 0.500000 0.500000 0.000000 0.0260(11) Uani 1 4 d S T P . .
O2 O 0.500000 1.000000 0.500000 0.0264(11) Uani 1 4 d S T P . .

loop_
_atom_site_aniso_label
_atom_site_aniso_U_11
_atom_site_aniso_U_22
_atom_site_aniso_U_33
_atom_site_aniso_U_23
_atom_site_aniso_U_13
_atom_site_aniso_U_12
I1 0.01885(10) 0.02427(11) 0.02531(11) -0.00911(9) 0.00801(8) -0.00564(8)
I2 0.02310(15) 0.02651(16) 0.01488(13) 0.000 0.00229(11) 0.000
I3 0.01494(13) 0.02298(15) 0.02195(14) 0.000 0.00322(11) 0.000
I4 0.02003(10) 0.02524(12) 0.03403(12) -0.01409(10) 0.00843(9) 0.00134(9)
I5 0.02714(16) 0.02692(16) 0.01541(13) 0.000 0.00585(11) 0.000
I6 0.02312(10) 0.02127(11) 0.02346(11) -0.00186(8) 0.00568(8) 0.00252(8)
I7 0.02470(17) 0.0481(2) 0.0372(2) 0.000 0.02094(15) 0.000
I8 0.01616(13) 0.02141(14) 0.01600(13) 0.000 0.00175(10) 0.000
Nb1 0.01752(13) 0.01574(13) 0.01732(13) -0.00133(10) 0.00313(10) -0.00060(10)
Nb2 0.0156(2) 0.0139(2) 0.0128(2) -0.00281(19) 0.00303(19) -0.0003(2)
Nb3 0.01451(18) 0.0223(2) 0.01516(18) 0.000 0.00617(14) 0.000
O1 0.026(3) 0.027(3) 0.026(3) 0.000 0.009(2) 0.000
O2 0.028(3) 0.028(3) 0.023(3) 0.000 0.007(2) 0.000

loop_
_atom_type_symbol
_atom_type_description
_atom_type_scat_dispersion_real
_atom_type_scat_dispersion_imag
_atom_type_scat_source
I I -0.4742 1.8119 'International Tables Vol C Tables 4.2.6.8 and 6.1.1.4'
Nb Nb -2.0727 0.6215 'International Tables Vol C Tables 4.2.6.8 and 6.1.1.4'
O O 0.0106 0.0060 'International Tables Vol C Tables 4.2.6.8 and 6.1.1.4'

loop_
_exptl_crystal_face_index_h
_exptl_crystal_face_index_k
_exptl_crystal_face_index_l
_exptl_crystal_face_perp_dist
21 -4 -4 0.0238
5 13 -12 0.0256
-8 14 -8 0.0205
-13 8 14 0.0207
13 3 10 0.0276
-9 -5 -12 0.0119
14 -8 -13 0.0232
18 10 -8 0.0246
-9 16 -3 0.0228
-3 -10 14 0.0110
13 -10 7 0.0181
-4 11 -12 0.0185
-7 2 -14 0.0136
2 15 9 0.0275
20 8 -3 0.0247

loop_
_geom_angle_atom_site_label_1
_geom_angle_atom_site_label_2
_geom_angle_atom_site_label_3
_geom_angle
_geom_angle_site_symmetry_1
_geom_angle_site_symmetry_3
_geom_angle_publ_flag
Nb1 I1 Nb1 64.529(12) . 2_655 ?
Nb1 I2 Nb1 57.918(13) 6_565 . ?
Nb1 I3 Nb1 57.910(13) 6_565 . ?
Nb1 I4 Nb2 126.127(15) . . ?
Nb2 I5 Nb2 59.78(2) . 6_575 ?
Nb2 I5 Nb3 58.511(14) 6_575 . ?
Nb2 I5 Nb3 58.510(14) . . ?
Nb2 I6 Nb2 60.95(2) . 2_656 ?
Nb2 I6 Nb3 58.852(15) . . ?
Nb3 I6 Nb2 63.721(14) . 2_656 ?
Nb2 I8 Nb2 58.93(2) 2_656 5_676 ?
Nb3 I8 Nb2 64.618(14) . 2_656 ?
Nb3 I8 Nb2 64.618(14) . 5_676 ?
I1 Nb1 I1 83.874(12) . 2_655 ?
I1 Nb1 Nb1 57.726(9) 2_655 2_655 ?
I1 Nb1 Nb1 57.748(9) . 2_655 ?
I2 Nb1 I1 88.213(11) . . ?
I2 Nb1 I1 171.587(14) . 2_655 ?
I2 Nb1 I3 98.505(12) . . ?
I2 Nb1 Nb1 115.313(14) . 2_655 ?
I3 Nb1 I1 172.874(14) . . ?
I3 Nb1 I1 89.293(11) . 2_655 ?
I3 Nb1 Nb1 116.608(14) . 2_655 ?
I4 Nb1 I1 94.000(11) . . ?
I4 Nb1 I1 92.681(11) . 2_655 ?
I4 Nb1 I2 90.710(11) . . ?
I4 Nb1 I3 88.320(11) . . ?
I4 Nb1 Nb1 138.626(8) . 2_655 ?
Nb1 Nb1 I1 121.198(8) 6_565 2_655 ?
Nb1 Nb1 I1 121.208(8) 6_565 . ?
Nb1 Nb1 I2 61.041(7) 6_565 . ?
Nb1 Nb1 I3 61.044(7) 6_565 . ?
Nb1 Nb1 I4 131.357(8) 6_565 . ?
Nb1 Nb1 Nb1 90.0 6_565 2_655 ?
O1 Nb1 I1 87.102(11) . 2_655 ?
O1 Nb1 I1 87.122(11) . . ?
O1 Nb1 I2 89.660(11) . . ?
O1 Nb1 I3 90.527(11) . . ?
O1 Nb1 I4 178.829(15) . . ?
O1 Nb1 Nb1 41.973(8) . 2_655 ?
O1 Nb1 Nb1 48.027(8) . 6_565 ?
I4 Nb2 Nb3 128.49(2) . 5_676 ?
I5 Nb2 I4 88.897(17) . . ?
I5 Nb2 I6 176.33(2) . 2_656 ?
I5 Nb2 I8 90.902(18) . 5_676 ?
I5 Nb2 Nb2 126.30(3) . 2_656 ?
I5 Nb2 Nb3 122.56(2) . 5_676 ?
I6 Nb2 I4 96.090(18) . . ?
I6 Nb2 I4 88.673(17) 2_656 . ?
I6 Nb2 I5 95.166(18) . . ?
I6 Nb2 I6 87.823(18) . 2_656 ?
I6 Nb2 I8 173.76(2) . 5_676 ?
I6 Nb2 Nb2 61.964(17) . 2_656 ?
I6 Nb2 Nb2 121.644(13) . 6_575 ?
I6 Nb2 Nb3 117.48(2) . 5_676 ?
I6 Nb2 Nb3 57.390(12) 2_656 5_676 ?
I8 Nb2 I4 85.450(16) 5_676 . ?
I8 Nb2 I6 86.168(16) 5_676 2_656 ?
I8 Nb2 Nb2 113.05(2) 5_676 2_656 ?
I8 Nb2 Nb3 57.510(14) 5_676 5_676 ?
Nb2 Nb2 I4 131.047(12) 6_575 . ?
Nb2 Nb2 I4 137.743(14) 2_656 . ?
Nb2 Nb2 I5 60.112(12) 6_575 . ?
Nb2 Nb2 I6 119.931(12) 6_575 2_656 ?
Nb2 Nb2 I6 57.084(17) 2_656 2_656 ?
Nb2 Nb2 I8 60.537(12) 6_575 5_676 ?
Nb2 Nb2 Nb2 90.0 6_575 2_656 ?
Nb2 Nb2 Nb3 62.545(11) 6_575 5_676 ?
Nb2 Nb2 Nb3 55.562(18) 2_656 5_676 ?
Nb3 Nb2 I4 138.78(2) . . ?
Nb3 Nb2 I5 61.174(16) . . ?
Nb3 Nb2 I6 122.29(2) . 2_656 ?
Nb3 Nb2 I6 62.295(13) . . ?
Nb3 Nb2 I8 119.99(2) . 5_676 ?
Nb3 Nb2 Nb2 65.253(19) . 2_656 ?
Nb3 Nb2 Nb2 59.491(13) . 6_575 ?
Nb3 Nb2 Nb3 92.529(19) . 5_676 ?
O2 Nb2 I4 171.26(3) . . ?
O2 Nb2 I5 94.36(2) . . ?
O2 Nb2 I6 91.70(2) . . ?
O2 Nb2 I6 87.665(19) . 2_656 ?
O2 Nb2 I8 86.385(19) . 5_676 ?
O2 Nb2 Nb2 44.276(16) . 2_656 ?
O2 Nb2 Nb2 45.725(16) . 6_575 ?
O2 Nb2 Nb3 49.145(14) . . ?
O2 Nb2 Nb3 43.384(12) . 5_676 ?
I5 Nb3 I6 92.581(10) . 6_575 ?
I5 Nb3 I6 92.581(10) . . ?
I5 Nb3 I8 176.758(18) . . ?
I5 Nb3 Nb2 119.392(17) . 5_676 ?
I5 Nb3 Nb2 119.392(17) . 2_656 ?
I6 Nb3 I6 172.560(19) . 6_575 ?
I6 Nb3 Nb2 58.888(13) . 2_656 ?
I6 Nb3 Nb2 58.888(13) 6_575 5_676 ?
I6 Nb3 Nb2 113.794(17) 6_575 2_656 ?
I6 Nb3 Nb2 113.794(17) . 5_676 ?
I7 Nb3 I5 92.508(16) . . ?
I7 Nb3 I6 92.562(9) . 6_575 ?
I7 Nb3 I6 92.561(9) . . ?
I7 Nb3 I8 90.735(16) . . ?
I7 Nb3 Nb2 136.551(17) . . ?
I7 Nb3 Nb2 135.817(17) . 5_676 ?
I7 Nb3 Nb2 136.551(17) . 6_575 ?
I7 Nb3 Nb2 135.817(17) . 2_656 ?
I8 Nb3 I6 87.272(10) . 6_575 ?
I8 Nb3 I6 87.271(10) . . ?
I8 Nb3 Nb2 57.872(14) . 2_656 ?
I8 Nb3 Nb2 57.872(14) . 5_676 ?
Nb2 Nb3 I5 60.316(15) . . ?
Nb2 Nb3 I5 60.316(15) 6_575 . ?
Nb2 Nb3 I6 58.852(13) 6_575 6_575 ?
Nb2 Nb3 I6 119.736(18) 6_575 . ?
Nb2 Nb3 I6 119.734(18) . 6_575 ?
Nb2 Nb3 I6 58.853(13) . . ?
Nb2 Nb3 I8 117.036(17) . . ?
Nb2 Nb3 I8 117.036(17) 6_575 . ?
Nb2 Nb3 Nb2 87.473(19) . 5_676 ?
Nb2 Nb3 Nb2 59.19(2) 6_575 5_676 ?
Nb2 Nb3 Nb2 61.02(3) . 6_575 ?
Nb2 Nb3 Nb2 54.91(2) 5_676 2_656 ?
Nb2 Nb3 Nb2 59.19(2) . 2_656 ?
Nb2 Nb3 Nb2 87.473(19) 6_575 2_656 ?
O2 Nb3 I5 91.705(16) . . ?
O2 Nb3 I6 87.247(9) . 6_575 ?
O2 Nb3 I6 87.248(9) . . ?
O2 Nb3 I7 175.79(2) . . ?
O2 Nb3 I8 85.053(15) . . ?
O2 Nb3 Nb2 46.374(13) . . ?
O2 Nb3 Nb2 41.099(12) . 2_656 ?
O2 Nb3 Nb2 41.099(12) . 5_676 ?
O2 Nb3 Nb2 46.374(13) . 6_575 ?
Nb1 O1 Nb1 96.053(17) 2_655 . ?
Nb1 O1 Nb1 96.055(17) 5_665 6_565 ?
Nb1 O1 Nb1 83.947(17) 6_565 . ?
Nb1 O1 Nb1 180.000(13) 6_565 2_655 ?
Nb1 O1 Nb1 180.0 5_665 . ?
Nb1 O1 Nb1 83.945(17) 5_665 2_655 ?
Nb2 O2 Nb2 180.0 . 5_676 ?
Nb2 O2 Nb2 88.55(3) 5_676 2_656 ?
Nb2 O2 Nb2 91.45(3) . 2_656 ?
Nb2 O2 Nb2 88.55(3) . 6_575 ?
Nb2 O2 Nb2 91.45(3) 5_676 6_575 ?
Nb2 O2 Nb2 180.0 6_575 2_656 ?
Nb2 O2 Nb3 84.483(18) 2_656 5_676 ?
Nb2 O2 Nb3 84.483(18) 5_676 5_676 ?
Nb2 O2 Nb3 95.518(18) . 5_676 ?
Nb2 O2 Nb3 84.482(18) 6_575 . ?
Nb2 O2 Nb3 95.517(18) 6_575 5_676 ?
Nb2 O2 Nb3 95.518(18) 2_656 . ?
Nb2 O2 Nb3 84.481(18) . . ?
Nb2 O2 Nb3 95.518(18) 5_676 . ?
Nb3 O2 Nb3 180.0 . 5_676 ?

loop_
_geom_bond_atom_site_label_1
_geom_bond_atom_site_label_2
_geom_bond_distance
_geom_bond_site_symmetry_2
_geom_bond_publ_flag
I1 Nb1 2.8491(4) . ?
I1 Nb1 2.8499(4) 2_655 ?
I2 Nb1 2.8262(4) . ?
I2 Nb1 2.8262(4) 6_565 ?
I3 Nb1 2.8265(4) 6_565 ?
I3 Nb1 2.8265(4) . ?
I4 Nb1 2.7943(4) . ?
I4 Nb2 2.9044(6) . ?
I5 Nb2 2.8103(6) 6_575 ?
I5 Nb2 2.8103(6) . ?
I5 Nb3 2.8340(5) . ?
I6 Nb2 2.7585(6) . ?
I6 Nb2 2.9003(6) 2_656 ?
I6 Nb3 2.8536(2) . ?
I7 Nb3 2.7300(5) . ?
I8 Nb2 2.8472(6) 5_676 ?
I8 Nb2 2.8472(6) 2_656 ?
I8 Nb3 2.8358(5) . ?
Nb1 Nb1 3.0423(6) 2_655 ?
Nb1 Nb1 2.7368(6) 6_565 ?
Nb1 O1 2.0461(3) . ?
Nb2 Nb2 2.8726(11) 2_656 ?
Nb2 Nb2 2.8008(11) 6_575 ?
Nb2 Nb3 2.7584(7) . ?
Nb2 Nb3 3.0375(6) 5_676 ?
Nb2 O2 2.0060(5) . ?
Nb3 O2 2.0961(4) . ?

loop_
_exptl_oxdiff_crystal_face_indexfrac_h
_exptl_oxdiff_crystal_face_indexfrac_k
_exptl_oxdiff_crystal_face_indexfrac_l
_exptl_oxdiff_crystal_face_x
_exptl_oxdiff_crystal_face_y
_exptl_oxdiff_crystal_face_z
21.2912 -3.8342 -4.2867 -0.0235 -0.0179 0.9996
5.1218 13.2029 -11.6602 -0.8521 -0.5215 0.0447
-7.5932 13.6249 -7.6948 -0.7261 -0.4425 -0.5263
-13.1364 7.9029 13.6006 0.5749 -0.4720 -0.6684
12.8953 3.3456 9.9964 0.6406 -0.5308 0.5548
-9.2428 -4.7449 -12.0999 -0.7139 0.5906 -0.3763
14.1509 -7.7983 -13.1476 -0.5417 0.4445 0.7135
17.6837 9.5478 -7.9865 -0.4784 -0.5766 0.6623
-8.9615 15.7372 -3.1981 -0.5045 -0.6139 -0.6071
-3.1675 -10.1798 13.9175 0.9539 0.3001 0.0089
12.7417 -10.1803 6.9191 0.6679 0.2123 0.7133
-4.3522 11.0101 -11.6308 -0.8918 -0.2816 -0.3540
-6.6010 1.9391 -13.9325 -0.9047 0.2505 -0.3447
2.4719 14.5960 9.1436 0.3325 -0.9413 -0.0576
19.6905 7.7782 -3.2236 -0.1539 -0.6029 0.7829
